data_4513639
loop_
_publ_author_name
'Liao, Jian-Zhen'
'Wu, Xiao-Yuan'
'Yong, Jian-Ping'
'Zhang, Hai-Long'
'Yang, Wen-Bing'
'Yu, Rongmin'
'Lu, Can-Zhong'

_publ_section_title
;
 Anion&#x2212;\p Interaction-Directed Assembly of Polyoxometalate-Based
 Host--Guest Compounds and Its Contribution to Photochromism
;
_journal_issue 10
_journal_name_full 'Crystal Growth &amp; Design'
_journal_page_first 4952
_journal_paper_doi 10.1021/acs.cgd.5b00857
_journal_volume 15
_journal_year 2015
_chemical_formula_moiety 'C35 H39 Cu N6 O47 P W12'
_chemical_formula_sum 'C35 H39 Cu N6 O47 P W12'
_chemical_formula_weight 3596.43
_chemical_name_systematic
; 
 ? 
;
_space_group_IT_number 14
_symmetry_cell_setting monoclinic
_symmetry_space_group_name_Hall '-P 2yn'
_symmetry_space_group_name_H-M 'P 1 21/n 1'
_atom_sites_solution_hydrogens geom
_atom_sites_solution_primary direct
_atom_sites_solution_secondary difmap
_audit_creation_method SHELXL-97
_cell_angle_alpha 90.00
_cell_angle_beta 96.215(5)
_cell_angle_gamma 90.00
_cell_formula_units_Z 4
_cell_length_a 16.1091(8)
_cell_length_b 24.0118(17)
_cell_length_c 30.5833(16)
_cell_measurement_temperature 173(2)
_cell_volume 11760.4(12)
_computing_cell_refinement 'CrystalClear (Rigaku Inc., 2008)'
_computing_data_collection 'CrystalClear (Rigaku Inc., 2008)'
_computing_data_reduction 'CrystalClear (Rigaku Inc., 2008)'
_computing_molecular_graphics 'ORTEX (P.McArdle, 1995)'
_computing_publication_material 'SHELXL-97/2 (Sheldrick,1997)'
_computing_structure_refinement 'SHELXL-97 (Sheldrick, 1997)'
_computing_structure_solution 'SHELXS-97 (Sheldrick, 1990)'
_diffrn_ambient_temperature 173(2)
_diffrn_measured_fraction_theta_full 0.997
_diffrn_measured_fraction_theta_max 0.997
_diffrn_measurement_device_type 'SuperNova, Dual, Cu at zero, Atlas'
_diffrn_measurement_method '\w scans'
_diffrn_radiation_monochromator 'Graphite Monochromator'
_diffrn_radiation_source 'fine-focus sealed tube'
_diffrn_radiation_type CuK\a
_diffrn_radiation_wavelength 1.54184
_diffrn_reflns_av_R_equivalents 0.1792
_diffrn_reflns_av_sigmaI/netI 0.2133
_diffrn_reflns_limit_h_max 18
_diffrn_reflns_limit_h_min -18
_diffrn_reflns_limit_k_max 27
_diffrn_reflns_limit_k_min -28
_diffrn_reflns_limit_l_max 35
_diffrn_reflns_limit_l_min -34
_diffrn_reflns_number 73146
_diffrn_reflns_theta_full 65.09
_diffrn_reflns_theta_max 65.09
_diffrn_reflns_theta_min 7.19
_exptl_absorpt_coefficient_mu 21.885
_exptl_absorpt_correction_T_max 1.0000
_exptl_absorpt_correction_T_min 0.7005
_exptl_absorpt_correction_type multi-scan
_exptl_absorpt_process_details 'CrystalClear (Rigaku Inc., 2007)'
_exptl_crystal_colour Blue
_exptl_crystal_density_diffrn 2.031
_exptl_crystal_density_method 'not measured'
_exptl_crystal_description Block
_exptl_crystal_F_000 6396
_exptl_crystal_size_max 0.2
_exptl_crystal_size_mid 0.2
_exptl_crystal_size_min 0.2
_platon_squeeze_details
;
;
_refine_diff_density_max 3.504
_refine_diff_density_min -3.317
_refine_diff_density_rms 0.352
_refine_ls_extinction_method none
_refine_ls_goodness_of_fit_ref 1.031
_refine_ls_hydrogen_treatment mixed
_refine_ls_matrix_type full
_refine_ls_number_parameters 920
_refine_ls_number_reflns 19959
_refine_ls_number_restraints 646
_refine_ls_restrained_S_all 1.028
_refine_ls_R_factor_all 0.1605
_refine_ls_R_factor_gt 0.0899
_refine_ls_shift/su_max 0.083
_refine_ls_shift/su_mean 0.002
_refine_ls_structure_factor_coef Fsqd
_refine_ls_weighting_details 'calc w=1/[\s^2^(Fo^2^)+(0.0415P)^2^+0.0000P] where P=(Fo^2^+2Fc^2^)/3'
_refine_ls_weighting_scheme calc
_refine_ls_wR_factor_gt 0.1921
_refine_ls_wR_factor_ref 0.2154
_reflns_number_gt 8534
_reflns_number_total 19959
_reflns_threshold_expression >2sigma(I)
_cod_data_source_file cg5b00857_si_003.cif
_cod_data_source_block compound2
_cod_depositor_comments
;
The following automatic conversions were performed:

'_symmetry_cell_setting' value 'Monoclinic' changed to 'monoclinic'
according to
/usr/data/users/saulius/crontab/automatic-downloads/rss-feeds/ACS/lib/dictionaries/cif_core.dic
dictionary named 'cif_core.dic' version 2.4.2 from 2011-04-26.

'_exptl_absorpt_correction_type' value 'Multi-scan' changed to
'multi-scan' according to
/usr/data/users/saulius/crontab/automatic-downloads/rss-feeds/ACS/lib/dictionaries/cif_core.dic
dictionary named 'cif_core.dic' version 2.4.2 from 2011-04-26.

Automatic conversion script
Id: cif_fix_values 3271 2015-04-21 07:52:19Z andrius 

 Adding full bibliography for 4513638--4513639.cif.
;
_cod_original_sg_symbol_H-M P21/n
_cod_database_code 4513639

loop_
_symmetry_equiv_pos_as_xyz
'x, y, z'
'-x+1/2, y+1/2, -z+1/2'
'-x, -y, -z'
'x-1/2, -y-1/2, z-1/2'

loop_
_atom_site_label
_atom_site_type_symbol
_atom_site_fract_x
_atom_site_fract_y
_atom_site_fract_z
_atom_site_U_iso_or_equiv
_atom_site_adp_type
_atom_site_occupancy
_atom_site_symmetry_multiplicity
_atom_site_calc_flag
_atom_site_refinement_flags
W1 W 0.35467(3) 0.374475(15) 0.670321(13) 0.04456(14) Uani 1 1 d U
W2 W 0.49334(3) 0.242545(16) 0.835161(13) 0.05010(15) Uani 1 1 d U
W3 W 0.31287(3) 0.241043(16) 0.611494(13) 0.05070(15) Uani 1 1 d U
W4 W 0.44137(3) 0.374680(15) 0.777422(13) 0.04667(14) Uani 1 1 d U
W5 W 0.29153(3) 0.198109(16) 0.809026(13) 0.04960(15) Uani 1 1 d U
W6 W 0.23880(3) 0.330887(15) 0.751170(13) 0.04767(15) Uani 1 1 d U
W7 W 0.19750(3) 0.197057(16) 0.693186(14) 0.05049(15) Uani 1 1 d U
W8 W 0.45425(3) 0.118967(15) 0.780952(13) 0.05232(15) Uani 1 1 d U
W9 W 0.36081(3) 0.118304(15) 0.664873(13) 0.05183(15) Uani 1 1 d U
W10 W 0.61754(3) 0.289548(17) 0.747473(14) 0.05223(15) Uani 1 1 d U
W11 W 0.57849(3) 0.166276(17) 0.693308(15) 0.05512(16) Uani 1 1 d U
W12 W 0.53052(3) 0.289355(17) 0.639815(14) 0.05168(16) Uani 1 1 d U
Cu1 Cu 0.55348(9) 0.75250(4) 0.98599(4) 0.0444(4) Uani 1 1 d U
P1 P 0.40467(13) 0.24434(7) 0.72277(6) 0.0218(2) Uani 1 1 d U
N1 N 0.5944(5) 0.8252(3) 1.0130(2) 0.0441(19) Uani 1 1 d U
N2 N 0.7387(6) 0.9626(3) 1.1204(3) 0.067(2) Uani 1 1 d U
N3 N 0.9149(6) 0.9638(3) 1.3420(2) 0.063(2) Uani 1 1 d U
N4 N 1.0213(6) 0.8203(3) 1.4576(2) 0.059(2) Uani 1 1 d U
N5 N 0.6838(5) 0.6619(4) 1.0902(3) 0.101(3) Uani 1 1 d DU
N6 N 0.3515(6) 0.8512(3) 0.9412(3) 0.0746(13) Uani 1 1 d U
O1 O 0.8592(5) 0.9189(3) 1.0979(2) 0.078(3) Uani 1 1 d U
O2 O 0.6314(5) 1.0068(2) 1.1392(2) 0.068(2) Uani 1 1 d U
O3 O 1.0428(5) 0.9281(3) 1.3212(2) 0.076(2) Uani 1 1 d U
O4 O 0.8087(5) 1.0108(3) 1.36121(19) 0.075(2) Uani 1 1 d U
O5 O 0.6110(5) 0.7095(2) 1.0353(2) 0.071(2) Uani 1 1 d U
O6 O 0.4640(5) 0.7932(3) 0.9508(2) 0.074(2) Uani 1 1 d U
O7 O 0.6539(6) 0.7584(3) 0.9381(3) 0.1014(17) Uani 1 1 d U
O8 O 0.5687(5) 0.3171(3) 0.5945(2) 0.079(3) Uani 1 1 d U
O9 O 0.6066(4) 0.3149(2) 0.6889(2) 0.0571(18) Uani 1 1 d U
O10 O 0.4614(4) 0.3493(2) 0.65500(18) 0.0547(18) Uani 1 1 d U
O11 O 0.5823(5) 0.2164(2) 0.6443(2) 0.069(2) Uani 1 1 d U
O12 O 0.4315(4) 0.2540(2) 0.61297(17) 0.0451(17) Uani 1 1 d U
O13 O 0.6477(6) 0.1190(3) 0.6820(2) 0.087(3) Uani 1 1 d U
O14 O 0.2799(5) 0.2507(2) 0.55652(19) 0.064(2) Uani 1 1 d U
O15 O 0.3336(5) 0.4304(2) 0.6372(2) 0.064(2) Uani 1 1 d U
O16 O 0.7148(5) 0.3158(3) 0.7669(2) 0.091(3) Uani 1 1 d U
O17 O 0.4083(5) 0.4104(2) 0.72132(19) 0.0577(19) Uani 1 1 d U
O18 O 0.5456(4) 0.3491(2) 0.75634(18) 0.0524(18) Uani 1 1 d U
O19 O 0.6490(5) 0.2164(3) 0.7294(2) 0.069(2) Uani 1 1 d U
O20 O 0.4763(5) 0.1367(2) 0.6636(2) 0.067(2) Uani 1 1 d U
O21 O 0.3304(5) 0.1608(3) 0.6120(2) 0.081(2) Uani 1 1 d U
O22 O 0.3082(4) 0.3117(2) 0.63548(19) 0.0560(18) Uani 1 1 d U
O23 O 0.4807(5) 0.4279(2) 0.8096(2) 0.070(2) Uani 1 1 d U
O24 O 0.3553(5) 0.0521(2) 0.64352(19) 0.057(2) Uani 1 1 d U
O25 O 0.5760(5) 0.2537(2) 0.7985(2) 0.0606(19) Uani 1 1 d U
O26 O 0.5433(5) 0.1400(2) 0.74535(19) 0.0584(19) Uani 1 1 d U
O27 O 0.2084(4) 0.2235(2) 0.63544(18) 0.0532(18) Uani 1 1 d U
O28 O 0.2556(4) 0.3738(2) 0.69948(19) 0.0525(18) Uani 1 1 d U
O29 O 0.3309(5) 0.3734(2) 0.78393(19) 0.0575(19) Uani 1 1 d U
O30 O 0.4557(4) 0.3131(2) 0.81739(19) 0.0527(18) Uani 1 1 d U
O31 O 0.3917(4) 0.1068(2) 0.72581(19) 0.0536(18) Uani 1 1 d U
O32 O 0.2480(5) 0.1278(3) 0.6747(2) 0.065(2) Uani 1 1 d U
O33 O 0.5098(4) 0.1632(2) 0.82610(18) 0.0550(18) Uani 1 1 d U
O34 O 0.1924(4) 0.2728(2) 0.7107(2) 0.0640(19) Uani 1 1 d U
O35 O 0.5438(5) 0.2509(2) 0.8879(2) 0.078(2) Uani 1 1 d U
O36 O 0.1494(5) 0.3583(2) 0.7685(2) 0.067(2) Uani 1 1 d U
O37 O 0.4870(5) 0.0550(2) 0.7977(2) 0.064(2) Uani 1 1 d U
O38 O 0.0879(5) 0.1812(3) 0.6906(2) 0.090(3) Uani 1 1 d U
O39 O 0.2635(5) 0.2734(3) 0.7952(2) 0.068(2) Uani 1 1 d U
O40 O 0.3786(4) 0.2280(2) 0.84981(19) 0.0550(18) Uani 1 1 d U
O41 O 0.2280(4) 0.1777(2) 0.75441(18) 0.0550(18) Uani 1 1 d U
O42 O 0.3505(5) 0.1302(2) 0.8074(2) 0.0607(19) Uani 1 1 d U
O43 O 0.2282(6) 0.1821(3) 0.8437(2) 0.096(3) Uani 1 1 d U
O44 O 0.4083(4) 0.2180(2) 0.76740(16) 0.0512(14) Uani 1 1 d U
O45 O 0.3719(4) 0.3038(2) 0.72757(18) 0.0500(13) Uani 1 1 d U
O46 O 0.4945(4) 0.2493(2) 0.70803(18) 0.0387(11) Uani 1 1 d U
O47 O 0.3455(4) 0.2139(2) 0.68894(17) 0.0492(9) Uani 1 1 d U
C1 C 0.6187(6) 0.8653(3) 0.9888(3) 0.044(2) Uani 1 1 d U
H1 H 0.6105 0.8633 0.9576 0.053 Uiso 1 1 calc R
C2 C 0.6563(7) 0.9105(4) 1.0097(3) 0.064(2) Uani 1 1 d U
H2 H 0.6775 0.9381 0.9915 0.076 Uiso 1 1 calc R
C3 C 0.6668(8) 0.9202(4) 1.0547(3) 0.063(2) Uani 1 1 d U
C4 C 0.6240(8) 0.8820(4) 1.0784(4) 0.073(3) Uani 1 1 d U
H4 H 0.6160 0.8886 1.1083 0.088 Uiso 1 1 calc R
C5 C 0.5939(7) 0.8345(3) 1.0570(3) 0.054(2) Uani 1 1 d U
H5 H 0.5714 0.8063 1.0740 0.065 Uiso 1 1 calc R
C6 C 0.7027(8) 0.9670(4) 1.0765(3) 0.079(3) Uani 1 1 d U
H6A H 0.6590 0.9961 1.0756 0.095 Uiso 1 1 calc R
H6B H 0.7465 0.9811 1.0590 0.095 Uiso 1 1 calc R
C7 C 0.7058(8) 0.9876(4) 1.1471(2) 0.070(3) Uani 1 1 d DU
C8 C 0.7386(8) 0.9880(4) 1.1955(2) 0.073(3) Uani 1 1 d DU
C9 C 0.8141(7) 0.9608(3) 1.2083(3) 0.051(2) Uani 1 1 d U
C10 C 0.8507(7) 0.9367(4) 1.1779(2) 0.0629(17) Uani 1 1 d DU
C11 C 0.8228(8) 0.9413(4) 1.1288(2) 0.068(3) Uani 1 1 d DU
C12 C 0.9369(8) 0.9165(4) 1.1860(4) 0.0803(19) Uani 1 1 d U
H12 H 0.9665 0.9035 1.1628 0.096 Uiso 1 1 calc R
C13 C 0.9752(8) 0.9174(4) 1.2322(3) 0.069(3) Uani 1 1 d U
H13 H 1.0300 0.9033 1.2399 0.083 Uiso 1 1 calc R
C14 C 0.9297(8) 0.9392(4) 1.2638(4) 0.071(3) Uani 1 1 d U
C15 C 0.8505(7) 0.9616(3) 1.2508(3) 0.053(2) Uani 1 1 d U
C16 C 0.8063(8) 0.9874(4) 1.2864(2) 0.071(3) Uani 1 1 d DU
C17 C 0.7248(7) 1.0098(4) 1.2754(3) 0.058(2) Uani 1 1 d U
H17 H 0.6951 1.0238 1.2983 0.070 Uiso 1 1 calc R
C18 C 0.6856(8) 1.0119(4) 1.2304(3) 0.070(3) Uani 1 1 d U
H18 H 0.6313 1.0269 1.2230 0.084 Uiso 1 1 calc R
C19 C 0.8335(7) 0.9910(4) 1.3332(2) 0.052(2) Uani 1 1 d DU
C20 C 0.9675(8) 0.9432(4) 1.3128(4) 0.072(3) Uani 1 1 d U
C21 C 0.9545(8) 0.9752(4) 1.3850(3) 0.077(3) Uani 1 1 d U
H21A H 0.9174 0.9989 1.4009 0.093 Uiso 1 1 calc R
H21B H 1.0069 0.9961 1.3827 0.093 Uiso 1 1 calc R
C22 C 0.9755(9) 0.9192(5) 1.4124(4) 0.0890(16) Uani 1 1 d U
C23 C 0.9266(8) 0.8813(4) 1.4082(3) 0.0645(15) Uani 1 1 d U
H23 H 0.8759 0.8846 1.3893 0.077 Uiso 1 1 calc R
C24 C 0.9470(7) 0.8305(4) 1.4325(3) 0.062(3) Uani 1 1 d U
H24 H 0.9057 0.8021 1.4310 0.075 Uiso 1 1 calc R
C25 C 1.0757(7) 0.8604(4) 1.4596(3) 0.069(3) Uani 1 1 d U
H25 H 1.1282 0.8548 1.4763 0.083 Uiso 1 1 calc R
C26 C 1.0603(8) 0.9119(4) 1.4379(3) 0.079(3) Uani 1 1 d U
H26 H 1.1013 0.9405 1.4393 0.094 Uiso 1 1 calc R
C27 C 0.6830(5) 0.7084(4) 1.0565(4) 0.103(3) Uani 1 1 d DU
C28 C 0.7615(6) 0.7368(5) 1.0461(4) 0.135(5) Uani 1 1 d DU
H28A H 0.8061 0.7302 1.0699 0.203 Uiso 1 1 calc R
H28B H 0.7515 0.7769 1.0429 0.203 Uiso 1 1 calc R
H28C H 0.7783 0.7219 1.0185 0.203 Uiso 1 1 calc R
C29 C 0.6086(6) 0.6269(4) 1.0978(4) 0.122(5) Uani 1 1 d DU
H29A H 0.6190 0.6078 1.1262 0.183 Uiso 1 1 calc R
H29B H 0.5985 0.5993 1.0742 0.183 Uiso 1 1 calc R
H29C H 0.5595 0.6510 1.0980 0.183 Uiso 1 1 calc R
C30 C 0.7664(9) 0.6515(5) 1.1150(4) 0.124(5) Uani 1 1 d U
H30A H 0.7625 0.6201 1.1350 0.186 Uiso 1 1 calc R
H30B H 0.7845 0.6848 1.1319 0.186 Uiso 1 1 calc R
H30C H 0.8071 0.6429 1.0943 0.186 Uiso 1 1 calc R
C31 C 0.3800(8) 0.8028(4) 1.0172(3) 0.070(3) Uani 1 1 d U
H31A H 0.4209 0.7760 1.0308 0.105 Uiso 1 1 calc R
H31B H 0.3235 0.7883 1.0187 0.105 Uiso 1 1 calc R
H31C H 0.3863 0.8383 1.0329 0.105 Uiso 1 1 calc R
C32 C 0.2713(7) 0.8755(4) 0.9526(3) 0.0591(6) Uani 1 1 d U
H32A H 0.2501 0.9022 0.9298 0.089 Uiso 1 1 calc R
H32B H 0.2809 0.8947 0.9810 0.089 Uiso 1 1 calc R
H32C H 0.2304 0.8457 0.9545 0.089 Uiso 1 1 calc R
C33 C 0.3843(7) 0.8595(4) 0.8968(3) 0.0640(7) Uani 1 1 d U
H33A H 0.3479 0.8855 0.8790 0.096 Uiso 1 1 calc R
H33B H 0.3852 0.8236 0.8815 0.096 Uiso 1 1 calc R
H33C H 0.4411 0.8747 0.9012 0.096 Uiso 1 1 calc R
C34 C 0.3941(8) 0.8112(4) 0.9708(3) 0.072(3) Uani 1 1 d U
C35 C 0.6557(10) 0.7299(5) 0.8886(4) 0.1181(6) Uani 1 1 d U
H35A H 0.5984 0.7252 0.8747 0.177 Uiso 1 1 calc R
H35B H 0.6832 0.6935 0.8916 0.177 Uiso 1 1 calc R
H35C H 0.6866 0.7542 0.8703 0.177 Uiso 1 1 calc R

loop_
_atom_site_aniso_label
_atom_site_aniso_U_11
_atom_site_aniso_U_22
_atom_site_aniso_U_33
_atom_site_aniso_U_23
_atom_site_aniso_U_13
_atom_site_aniso_U_12
W1 0.0674(3) 0.02878(18) 0.0346(2) 0.00357(16) -0.0076(2) 0.0000(2)
W2 0.0727(3) 0.0394(2) 0.0335(2) 0.00364(17) -0.0154(2) -0.0095(2)
W3 0.0773(4) 0.0355(2) 0.0343(2) -0.00225(17) -0.0165(2) 0.0047(2)
W4 0.0735(4) 0.02921(19) 0.0342(2) -0.00134(16) -0.0080(2) -0.0082(2)
W5 0.0726(4) 0.0351(2) 0.0391(2) 0.00308(17) -0.0032(2) -0.0115(2)
W6 0.0656(3) 0.03143(19) 0.0446(2) -0.00011(17) -0.0006(2) 0.0007(2)
W7 0.0644(3) 0.0344(2) 0.0480(2) 0.00226(18) -0.0156(2) -0.0039(2)
W8 0.0775(4) 0.03072(19) 0.0434(2) 0.00593(17) -0.0178(2) -0.0010(2)
W9 0.0781(4) 0.02954(19) 0.0431(2) -0.00424(17) -0.0154(2) 0.0046(2)
W10 0.0572(3) 0.0489(2) 0.0476(2) 0.00809(19) -0.0081(2) -0.0070(2)
W11 0.0652(4) 0.0453(2) 0.0526(3) 0.0029(2) -0.0040(3) 0.0100(2)
W12 0.0684(4) 0.0463(2) 0.0392(2) 0.00385(19) 0.0009(2) 0.0026(2)
Cu1 0.0643(9) 0.0345(6) 0.0290(6) 0.0024(5) -0.0195(6) 0.0010(6)
P1 0.0170(4) 0.0175(4) 0.0293(4) 0.0030(4) -0.0040(4) -0.0025(5)
N1 0.038(4) 0.044(3) 0.049(3) 0.006(3) -0.001(3) -0.006(3)
N2 0.078(4) 0.061(4) 0.061(4) 0.009(3) 0.004(3) -0.004(3)
N3 0.077(4) 0.056(3) 0.056(4) -0.009(3) 0.000(3) -0.001(3)
N4 0.071(4) 0.050(3) 0.053(3) 0.007(3) -0.007(3) -0.017(3)
N5 0.105(5) 0.101(4) 0.094(4) 0.005(3) 0.004(4) 0.012(4)
N6 0.0704(6) 0.077(2) 0.077(3) 0.0007(18) 0.0117(10) 0.0157(9)
O1 0.079(6) 0.083(4) 0.076(4) -0.006(3) 0.030(4) 0.008(4)
O2 0.072(5) 0.046(3) 0.085(4) -0.001(3) -0.001(4) 0.004(3)
O3 0.053(4) 0.060(4) 0.107(5) 0.007(3) -0.024(4) -0.011(3)
O4 0.111(6) 0.075(4) 0.033(3) -0.011(3) -0.015(3) 0.004(4)
O5 0.081(4) 0.060(3) 0.066(3) 0.006(3) -0.011(3) 0.002(3)
O6 0.075(4) 0.067(3) 0.079(3) 0.006(3) 0.002(3) 0.010(3)
O7 0.106(4) 0.094(2) 0.1001(6) 0.0203(7) -0.006(2) -0.004(3)
O8 0.091(5) 0.067(4) 0.084(4) 0.013(3) 0.032(4) -0.033(4)
O9 0.051(3) 0.057(3) 0.061(3) 0.009(3) -0.006(3) -0.009(3)
O10 0.055(4) 0.059(3) 0.048(3) -0.001(2) -0.004(3) 0.002(3)
O11 0.083(4) 0.052(3) 0.071(3) -0.009(3) 0.011(3) 0.006(3)
O12 0.046(3) 0.055(3) 0.035(3) 0.012(2) 0.009(2) -0.002(3)
O13 0.103(6) 0.081(4) 0.080(4) -0.007(4) 0.017(4) 0.021(4)
O14 0.100(5) 0.042(3) 0.047(3) -0.013(3) -0.007(3) 0.018(3)
O15 0.067(5) 0.053(3) 0.073(4) 0.006(3) 0.009(4) -0.014(3)
O16 0.090(6) 0.086(4) 0.090(5) 0.028(4) -0.022(4) -0.022(4)
O17 0.070(4) 0.052(3) 0.050(3) -0.006(2) 0.002(3) 0.010(3)
O18 0.061(4) 0.045(3) 0.051(3) 0.005(2) 0.002(3) 0.006(3)
O19 0.047(4) 0.079(3) 0.079(3) -0.019(3) -0.007(3) 0.022(3)
O20 0.078(4) 0.054(3) 0.068(3) 0.011(3) 0.013(3) -0.004(3)
O21 0.090(4) 0.070(3) 0.078(4) 0.003(3) -0.007(3) 0.002(3)
O22 0.060(4) 0.041(3) 0.063(3) 0.007(2) -0.012(3) 0.003(3)
O23 0.086(5) 0.044(3) 0.079(4) 0.003(3) 0.005(4) -0.006(4)
O24 0.070(5) 0.053(3) 0.048(3) -0.010(3) 0.004(3) 0.016(3)
O25 0.061(4) 0.065(3) 0.055(3) 0.015(2) 0.000(3) -0.012(3)
O26 0.069(4) 0.048(3) 0.057(3) 0.005(2) 0.003(3) 0.002(3)
O27 0.063(4) 0.049(3) 0.048(3) -0.006(2) 0.008(3) -0.007(3)
O28 0.039(3) 0.060(3) 0.055(3) -0.002(2) -0.006(3) 0.009(3)
O29 0.070(4) 0.043(3) 0.057(3) 0.007(2) -0.004(3) -0.002(3)
O30 0.056(4) 0.040(3) 0.061(3) 0.000(2) 0.003(3) -0.012(3)
O31 0.048(3) 0.053(3) 0.059(3) -0.005(2) 0.006(3) 0.027(3)
O32 0.064(4) 0.065(3) 0.063(3) 0.000(3) -0.007(3) 0.005(3)
O33 0.058(4) 0.055(3) 0.050(3) 0.012(2) -0.005(3) 0.010(3)
O34 0.051(3) 0.070(3) 0.066(3) -0.003(3) -0.016(3) -0.022(3)
O35 0.102(5) 0.058(3) 0.064(4) -0.034(3) -0.027(4) 0.006(4)
O36 0.071(5) 0.047(3) 0.084(4) -0.016(3) 0.016(4) -0.002(3)
O37 0.070(5) 0.052(3) 0.071(4) 0.004(3) 0.011(4) 0.007(3)
O38 0.096(5) 0.057(3) 0.108(5) 0.008(3) -0.027(4) -0.044(4)
O39 0.065(4) 0.063(3) 0.076(3) 0.007(3) 0.004(3) -0.013(3)
O40 0.056(4) 0.060(3) 0.049(3) 0.007(2) 0.010(3) -0.005(3)
O41 0.053(3) 0.064(3) 0.045(3) 0.003(2) -0.011(3) 0.004(3)
O42 0.074(4) 0.052(3) 0.054(3) -0.007(2) -0.006(3) 0.005(3)
O43 0.106(6) 0.112(5) 0.070(4) -0.022(4) 0.010(4) -0.005(5)
O44 0.069(4) 0.056(2) 0.0276(6) 0.0090(7) -0.001(2) -0.004(3)
O45 0.070(3) 0.0249(6) 0.056(3) -0.0095(16) 0.009(3) 0.0102(8)
O46 0.0229(5) 0.042(3) 0.052(2) 0.003(2) 0.0084(7) 0.002(2)
O47 0.0413(15) 0.0638(18) 0.0380(13) -0.0168(10) -0.0162(9) -0.0029(12)
C1 0.047(4) 0.049(4) 0.038(3) -0.002(3) 0.016(3) 0.000(3)
C2 0.062(4) 0.064(4) 0.062(4) -0.002(3) -0.004(3) 0.008(3)
C3 0.074(5) 0.057(4) 0.061(4) -0.003(3) 0.012(4) -0.004(4)
C4 0.082(5) 0.064(4) 0.071(4) -0.014(3) -0.004(4) 0.001(4)
C5 0.060(4) 0.041(4) 0.059(4) 0.002(3) -0.004(3) 0.010(3)
C6 0.086(5) 0.068(4) 0.077(4) 0.014(3) -0.014(4) 0.008(4)
C7 0.072(5) 0.061(4) 0.077(4) 0.019(3) 0.011(4) -0.009(4)
C8 0.076(5) 0.066(4) 0.077(4) -0.016(3) 0.009(4) 0.001(4)
C9 0.057(4) 0.040(3) 0.054(4) 0.010(3) 0.004(3) 0.004(3)
C10 0.0687(5) 0.047(3) 0.073(4) -0.007(3) 0.008(3) 0.0015(9)
C11 0.072(5) 0.059(4) 0.071(4) -0.003(3) 0.003(4) -0.007(4)
C12 0.0686(7) 0.086(3) 0.084(4) -0.001(3) -0.003(3) 0.0053(11)
C13 0.065(5) 0.068(4) 0.073(4) -0.014(3) -0.001(4) 0.008(4)
C14 0.072(5) 0.059(4) 0.083(4) 0.012(3) 0.004(4) -0.004(4)
C15 0.055(4) 0.042(4) 0.059(4) -0.013(3) -0.004(3) -0.009(3)
C16 0.076(5) 0.067(4) 0.070(4) 0.012(3) 0.002(4) -0.010(4)
C17 0.055(4) 0.060(4) 0.060(4) -0.005(3) 0.007(3) 0.000(3)
C18 0.066(4) 0.069(4) 0.071(4) 0.004(3) -0.011(4) -0.017(4)
C19 0.053(4) 0.053(4) 0.050(4) 0.007(3) -0.004(3) -0.003(3)
C20 0.073(5) 0.067(4) 0.075(4) 0.004(3) 0.002(4) -0.005(4)
C21 0.078(5) 0.075(4) 0.076(4) 0.002(3) -0.004(4) 0.002(4)
C22 0.0908(11) 0.0826(9) 0.093(5) 0.007(3) 0.008(4) -0.0182(6)
C23 0.0704(14) 0.0600(11) 0.062(4) 0.007(3) 0.004(3) 0.0038(7)
C24 0.056(4) 0.064(4) 0.066(4) -0.010(3) 0.000(3) 0.002(3)
C25 0.066(4) 0.065(4) 0.072(4) 0.005(3) -0.015(4) -0.007(4)
C26 0.083(5) 0.074(4) 0.077(4) 0.001(3) -0.003(4) 0.000(4)
C27 0.113(5) 0.098(5) 0.097(5) -0.007(4) 0.004(4) 0.008(4)
C28 0.138(9) 0.149(8) 0.112(8) -0.018(6) -0.018(7) -0.003(7)
C29 0.121(9) 0.127(8) 0.120(7) 0.033(6) 0.026(7) -0.010(7)
C30 0.130(8) 0.128(7) 0.105(7) 0.008(6) -0.030(6) 0.042(6)
C31 0.081(7) 0.092(6) 0.042(5) -0.010(4) 0.031(5) -0.014(5)
C32 0.0603(7) 0.0580(10) 0.0591(10) 0.0001(8) 0.0072(7) 0.0010(7)
C33 0.0639(11) 0.0633(11) 0.0646(11) 0.0007(9) 0.0065(8) -0.0009(9)
C34 0.071(5) 0.075(4) 0.068(4) -0.005(3) -0.003(4) -0.004(4)
C35 0.1183(11) 0.1180(10) 0.1181(6) 0.0006(6) 0.0139(8) -0.0014(9)

loop_
_atom_type_symbol
_atom_type_description
_atom_type_scat_dispersion_real
_atom_type_scat_dispersion_imag
_atom_type_scat_source
C C 0.0181 0.0091 'International Tables Vol C Tables 4.2.6.8 and 6.1.1.4'
H H 0.0000 0.0000 'International Tables Vol C Tables 4.2.6.8 and 6.1.1.4'
Cu Cu -1.9646 0.5888 'International Tables Vol C Tables 4.2.6.8 and 6.1.1.4'
N N 0.0311 0.0180 'International Tables Vol C Tables 4.2.6.8 and 6.1.1.4'
O O 0.0492 0.0322 'International Tables Vol C Tables 4.2.6.8 and 6.1.1.4'
P P 0.2955 0.4335 'International Tables Vol C Tables 4.2.6.8 and 6.1.1.4'
W W -5.4734 5.5774 'International Tables Vol C Tables 4.2.6.8 and 6.1.1.4'

loop_
_geom_angle_atom_site_label_1
_geom_angle_atom_site_label_2
_geom_angle_atom_site_label_3
_geom_angle
_geom_angle_site_symmetry_1
_geom_angle_site_symmetry_3
O15 W1 O17 100.0(3) . .
O15 W1 O28 99.4(3) . .
O17 W1 O28 87.1(3) . .
O15 W1 O10 103.2(3) . .
O17 W1 O10 90.2(3) . .
O28 W1 O10 157.4(2) . .
O15 W1 O22 104.3(3) . .
O17 W1 O22 155.6(2) . .
O28 W1 O22 87.6(3) . .
O10 W1 O22 85.7(3) . .
O15 W1 O45 169.5(3) . .
O17 W1 O45 73.7(2) . .
O28 W1 O45 72.2(2) . .
O10 W1 O45 85.5(2) . .
O22 W1 O45 82.0(2) . .
O35 W2 O25 104.5(3) . .
O35 W2 O30 105.7(3) . .
O25 W2 O30 85.6(3) . .
O35 W2 O33 100.8(3) . .
O25 W2 O33 86.4(3) . .
O30 W2 O33 153.4(2) . .
O35 W2 O40 99.5(3) . .
O25 W2 O40 155.9(3) . .
O30 W2 O40 86.8(3) . .
O33 W2 O40 90.2(3) . .
O35 W2 O44 169.7(3) . .
O25 W2 O44 83.9(3) . .
O30 W2 O44 80.5(2) . .
O33 W2 O44 73.4(2) . .
O40 W2 O44 72.3(2) . .
O14 W3 O22 104.0(2) . .
O14 W3 O12 101.6(3) . .
O22 W3 O12 85.8(3) . .
O14 W3 O21 99.8(3) . .
O22 W3 O21 156.2(3) . .
O12 W3 O21 91.0(3) . .
O14 W3 O27 102.0(3) . .
O22 W3 O27 88.6(3) . .
O12 W3 O27 156.4(2) . .
O21 W3 O27 85.0(3) . .
O14 W3 O47 170.8(3) . .
O22 W3 O47 82.8(2) . .
O12 W3 O47 85.0(2) . .
O21 W3 O47 73.4(2) . .
O27 W3 O47 71.6(2) . .
O23 W4 O29 105.0(3) . .
O23 W4 O30 101.6(3) . .
O29 W4 O30 88.2(3) . .
O23 W4 O17 103.3(3) . .
O29 W4 O17 85.7(3) . .
O30 W4 O17 155.1(2) . .
O23 W4 O18 98.4(3) . .
O29 W4 O18 156.5(2) . .
O30 W4 O18 85.4(3) . .
O17 W4 O18 90.6(3) . .
O23 W4 O45 173.9(3) . .
O29 W4 O45 70.8(2) . .
O30 W4 O45 82.9(2) . .
O17 W4 O45 72.3(2) . .
O18 W4 O45 85.9(2) . .
O43 W5 O42 99.8(4) . .
O43 W5 O39 102.9(4) . .
O42 W5 O39 157.3(3) . .
O43 W5 O40 97.7(3) . .
O42 W5 O40 90.3(3) . .
O39 W5 O40 85.9(3) . .
O43 W5 O41 101.4(4) . .
O42 W5 O41 88.8(3) . .
O39 W5 O41 87.6(3) . .
O40 W5 O41 160.8(3) . .
O43 W5 O44 169.2(3) . .
O42 W5 O44 74.7(3) . .
O39 W5 O44 82.8(3) . .
O40 W5 O44 73.3(2) . .
O41 W5 O44 88.0(2) . .
O36 W6 O28 104.1(3) . .
O36 W6 O39 100.1(3) . .
O28 W6 O39 155.8(3) . .
O36 W6 O34 101.1(3) . .
O28 W6 O34 86.6(3) . .
O39 W6 O34 88.1(3) . .
O36 W6 O29 104.6(3) . .
O28 W6 O29 88.6(2) . .
O39 W6 O29 86.0(3) . .
O34 W6 O29 154.2(3) . .
O36 W6 O45 172.9(2) . .
O28 W6 O45 72.1(2) . .
O39 W6 O45 83.9(3) . .
O34 W6 O45 84.9(2) . .
O29 W6 O45 69.6(2) . .
O38 W7 O34 98.2(3) . .
O38 W7 O27 102.6(3) . .
O34 W7 O27 87.4(3) . .
O38 W7 O41 97.9(3) . .
O34 W7 O41 88.4(3) . .
O27 W7 O41 159.5(3) . .
O38 W7 O32 104.1(3) . .
O34 W7 O32 157.7(3) . .
O27 W7 O32 86.1(3) . .
O41 W7 O32 90.3(3) . .
O38 W7 O47 173.8(3) . .
O34 W7 O47 85.9(3) . .
O27 W7 O47 72.9(2) . .
O41 W7 O47 86.8(2) . .
O32 W7 O47 71.7(3) . .
O37 W8 O33 100.5(3) . .
O37 W8 O31 104.5(3) . .
O33 W8 O31 154.5(2) . .
O37 W8 O42 104.8(3) . .
O33 W8 O42 88.8(3) . .
O31 W8 O42 89.6(3) . .
O37 W8 O26 100.4(3) . .
O33 W8 O26 86.8(3) . .
O31 W8 O26 84.0(3) . .
O42 W8 O26 154.9(2) . .
O37 W8 O44 171.8(2) . .
O33 W8 O44 72.3(2) . .
O31 W8 O44 83.1(2) . .
O42 W8 O44 71.8(2) . .
O26 W8 O44 83.4(2) . .
O24 W9 O32 99.2(3) . .
O24 W9 O31 103.7(3) . .
O32 W9 O31 90.9(3) . .
O24 W9 O20 102.5(3) . .
O32 W9 O20 158.3(3) . .
O31 W9 O20 84.3(3) . .
O24 W9 O21 99.9(3) . .
O32 W9 O21 84.7(3) . .
O31 W9 O21 156.4(3) . .
O20 W9 O21 91.2(3) . .
O24 W9 O47 170.5(3) . .
O32 W9 O47 73.0(2) . .
O31 W9 O47 82.2(2) . .
O20 W9 O47 85.4(2) . .
O21 W9 O47 74.3(2) . .
O16 W10 O18 102.8(3) . .
O16 W10 O9 101.3(3) . .
O18 W10 O9 84.0(3) . .
O16 W10 O19 100.0(3) . .
O18 W10 O19 157.2(3) . .
O9 W10 O19 91.3(3) . .
O16 W10 O25 105.1(3) . .
O18 W10 O25 87.1(3) . .
O9 W10 O25 153.4(3) . .
O19 W10 O25 87.2(3) . .
O16 W10 O46 169.2(3) . .
O18 W10 O46 83.8(2) . .
O9 W10 O46 70.5(2) . .
O19 W10 O46 73.6(2) . .
O25 W10 O46 83.6(2) . .
O13 W11 O26 102.8(3) . .
O13 W11 O19 100.3(3) . .
O26 W11 O19 86.4(3) . .
O13 W11 O20 102.1(3) . .
O26 W11 O20 87.3(3) . .
O19 W11 O20 157.5(3) . .
O13 W11 O11 100.8(3) . .
O26 W11 O11 156.5(3) . .
O19 W11 O11 89.4(3) . .
O20 W11 O11 87.8(3) . .
O13 W11 O46 169.8(3) . .
O26 W11 O46 83.9(2) . .
O19 W11 O46 72.1(2) . .
O20 W11 O46 85.8(2) . .
O11 W11 O46 72.8(2) . .
O8 W12 O10 100.0(3) . .
O8 W12 O12 100.4(3) . .
O10 W12 O12 87.6(3) . .
O8 W12 O9 104.6(3) . .
O10 W12 O9 84.7(3) . .
O12 W12 O9 154.7(3) . .
O8 W12 O11 102.6(3) . .
O10 W12 O11 157.4(3) . .
O12 W12 O11 87.8(3) . .
O9 W12 O11 90.1(3) . .
O8 W12 O46 172.8(3) . .
O10 W12 O46 83.7(2) . .
O12 W12 O46 85.8(2) . .
O9 W12 O46 69.4(2) . .
O11 W12 O46 73.9(2) . .
O6 Cu1 O5 159.2(3) . .
O6 Cu1 N4 93.2(3) . 4_575
O5 Cu1 N4 87.3(3) . 4_575
O6 Cu1 N1 88.9(3) . .
O5 Cu1 N1 92.0(3) . .
N4 Cu1 N1 175.7(4) 4_575 .
O6 Cu1 O7 98.4(3) . .
O5 Cu1 O7 102.3(3) . .
N4 Cu1 O7 86.8(3) 4_575 .
N1 Cu1 O7 89.2(3) . .
O44 P1 O47 112.2(3) . .
O44 P1 O45 106.5(3) . .
O47 P1 O45 108.5(3) . .
O44 P1 O46 110.3(4) . .
O47 P1 O46 111.8(3) . .
O45 P1 O46 107.2(3) . .
C1 N1 C5 118.2(7) . .
C1 N1 Cu1 121.1(6) . .
C5 N1 Cu1 120.6(6) . .
C7 N2 C6 116.8(10) . .
C7 N2 C11 122.5(9) . .
C6 N2 C11 118.6(9) . .
C20 N3 C21 114.8(10) . .
C20 N3 C19 129.6(8) . .
C21 N3 C19 112.7(8) . .
C25 N4 C24 115.8(8) . .
C25 N4 Cu1 119.2(7) . 4_676
C24 N4 Cu1 124.8(6) . 4_676
C30 N5 C29 121.3(9) . .
C30 N5 C27 114.3(8) . .
C29 N5 C27 124.3(8) . .
C34 N6 C32 118.6(9) . .
C34 N6 C33 117.4(9) . .
C32 N6 C33 123.4(8) . .
C27 O5 Cu1 136.9(7) . .
C34 O6 Cu1 119.4(6) . .
C35 O7 Cu1 129.5(7) . .
W10 O9 W12 128.5(3) . .
W12 O10 W1 148.7(4) . .
W11 O11 W12 124.6(4) . .
W12 O12 W3 149.2(3) . .
W1 O17 W4 125.5(3) . .
W10 O18 W4 148.1(3) . .
W11 O19 W10 125.4(4) . .
W9 O20 W11 149.0(4) . .
W9 O21 W3 123.6(4) . .
W3 O22 W1 153.5(4) . .
W2 O25 W10 151.1(4) . .
W11 O26 W8 150.9(4) . .
W7 O27 W3 126.2(3) . .
W1 O28 W6 125.8(3) . .
W4 O29 W6 130.0(3) . .
W2 O30 W4 154.4(4) . .
W8 O31 W9 155.8(4) . .
W9 O32 W7 125.7(3) . .
W8 O33 W2 126.4(3) . .
W7 O34 W6 146.6(4) . .
W5 O39 W6 149.1(4) . .
W5 O40 W2 123.8(3) . .
W5 O41 W7 146.2(4) . .
W5 O42 W8 125.9(3) . .
P1 O44 W2 129.6(4) . .
P1 O44 W5 127.1(4) . .
W2 O44 W5 89.87(18) . .
P1 O44 W8 122.1(3) . .
W2 O44 W8 87.70(18) . .
W5 O44 W8 87.58(18) . .
P1 O45 W6 127.0(4) . .
P1 O45 W1 126.4(3) . .
W6 O45 W1 89.5(2) . .
P1 O45 W4 124.2(3) . .
W6 O45 W4 89.29(18) . .
W1 O45 W4 88.42(17) . .
P1 O46 W10 128.5(3) . .
P1 O46 W12 126.3(3) . .
W10 O46 W12 90.63(19) . .
P1 O46 W11 122.1(3) . .
W10 O46 W11 88.75(19) . .
W12 O46 W11 88.67(19) . .
P1 O47 W9 125.8(3) . .
P1 O47 W7 126.2(3) . .
W9 O47 W7 89.52(19) . .
P1 O47 W3 125.6(3) . .
W9 O47 W3 88.68(17) . .
W7 O47 W3 89.25(18) . .
N1 C1 C2 118.0(8) . .
C1 C2 C3 126.5(9) . .
C2 C3 C4 113.1(9) . .
C2 C3 C6 127.2(10) . .
C4 C3 C6 118.8(9) . .
C5 C4 C3 117.7(10) . .
N1 C5 C4 124.4(9) . .
C3 C6 N2 120.0(9) . .
N2 C7 O2 122.1(8) . .
N2 C7 C8 122.8(10) . .
O2 C7 C8 113.7(9) . .
C9 C8 C7 118.1(9) . .
C9 C8 C18 120.5(7) . .
C7 C8 C18 121.0(10) . .
C10 C9 C15 120.6(10) . .
C10 C9 C8 117.3(8) . .
C15 C9 C8 122.0(9) . .
C9 C10 C12 121.6(8) . .
C9 C10 C11 124.6(10) . .
C12 C10 C11 111.4(9) . .
O1 C11 N2 120.8(8) . .
O1 C11 C10 125.8(10) . .
N2 C11 C10 111.9(9) . .
C10 C12 C13 116.6(10) . .
C14 C13 C12 118.4(11) . .
C13 C14 C15 119.0(10) . .
C13 C14 C20 121.1(11) . .
C15 C14 C20 119.7(10) . .
C9 C15 C14 123.1(10) . .
C9 C15 C16 120.6(9) . .
C14 C15 C16 116.3(8) . .
C17 C16 C19 112.4(9) . .
C17 C16 C15 118.8(7) . .
C19 C16 C15 128.7(10) . .
C16 C17 C18 122.2(9) . .
C17 C18 C8 115.2(9) . .
O4 C19 C16 134.7(10) . .
O4 C19 N3 116.4(8) . .
C16 C19 N3 108.8(8) . .
O3 C20 N3 127.7(10) . .
O3 C20 C14 116.2(10) . .
N3 C20 C14 116.1(10) . .
N3 C21 C22 111.7(8) . .
C23 C22 C26 120.9(11) . .
C23 C22 C21 118.8(11) . .
C26 C22 C21 119.8(10) . .
C22 C23 C24 118.2(11) . .
N4 C24 C23 125.1(10) . .
N4 C25 C26 123.0(10) . .
C25 C26 C22 116.6(10) . .
O5 C27 C28 128.9(10) . .
O5 C27 N5 107.6(8) . .
C28 C27 N5 122.2(8) . .
O6 C34 N6 106.3(9) . .
O6 C34 C31 126.1(9) . .
N6 C34 C31 125.7(10) . .

loop_
_geom_bond_atom_site_label_1
_geom_bond_atom_site_label_2
_geom_bond_distance
_geom_bond_site_symmetry_2
W1 O15 1.694(6) .
W1 O17 1.905(6) .
W1 O28 1.911(7) .
W1 O10 1.928(7) .
W1 O22 1.949(6) .
W1 O45 2.432(5) .
W2 O35 1.737(6) .
W2 O25 1.851(7) .
W2 O30 1.860(5) .
W2 O33 1.947(6) .
W2 O40 1.980(7) .
W2 O44 2.429(5) .
W3 O14 1.723(6) .
W3 O22 1.852(5) .
W3 O12 1.931(7) .
W3 O21 1.947(7) .
W3 O27 1.952(7) .
W3 O47 2.458(5) .
W4 O23 1.693(6) .
W4 O29 1.812(8) .
W4 O30 1.917(5) .
W4 O17 1.940(6) .
W4 O18 1.962(7) .
W4 O45 2.471(5) .
W5 O43 1.595(9) .
W5 O42 1.889(6) .
W5 O39 1.900(6) .
W5 O40 1.912(6) .
W5 O41 1.925(6) .
W5 O44 2.431(7) .
W6 O36 1.718(8) .
W6 O28 1.930(6) .
W6 O39 1.939(6) .
W6 O34 1.958(6) .
W6 O29 1.982(6) .
W6 O45 2.424(7) .
W7 O38 1.799(8) .
W7 O34 1.901(6) .
W7 O27 1.903(6) .
W7 O41 1.940(5) .
W7 O32 1.962(7) .
W7 O47 2.435(6) .
W8 O37 1.685(6) .
W8 O33 1.889(6) .
W8 O31 1.891(6) .
W8 O42 1.953(8) .
W8 O26 1.959(7) .
W8 O44 2.512(6) .
W9 O24 1.718(6) .
W9 O32 1.888(8) .
W9 O31 1.896(6) .
W9 O20 1.916(8) .
W9 O21 1.931(7) .
W9 O47 2.431(6) .
W10 O16 1.733(8) .
W10 O18 1.879(6) .
W10 O9 1.883(6) .
W10 O19 1.926(6) .
W10 O25 1.961(7) .
W10 O46 2.409(5) .
W11 O13 1.653(8) .
W11 O26 1.857(6) .
W11 O19 1.920(7) .
W11 O20 1.927(7) .
W11 O11 1.930(6) .
W11 O46 2.477(5) .
W12 O8 1.712(7) .
W12 O10 1.908(6) .
W12 O12 1.913(6) .
W12 O9 1.932(6) .
W12 O11 1.939(6) .
W12 O46 2.424(6) .
Cu1 O6 1.963(7) .
Cu1 O5 1.975(6) .
Cu1 N4 1.994(7) 4_575
Cu1 N1 2.011(7) .
Cu1 O7 2.300(10) .
P1 O44 1.499(5) .
P1 O47 1.517(6) .
P1 O45 1.535(5) .
P1 O46 1.566(6) .
N1 C1 1.299(11) .
N1 C5 1.366(11) .
N2 C7 1.185(13) .
N2 C6 1.408(13) .
N2 C11 1.445(15) .
N3 C20 1.386(15) .
N3 C21 1.426(12) .
N3 C19 1.466(13) .
N4 C25 1.300(13) .
N4 C24 1.372(13) .
N4 Cu1 1.994(7) 4_676
N5 C30 1.479(16) .
N5 C29 1.513(11) .
N5 C27 1.519(14) .
N6 C34 1.441(13) .
N6 C32 1.493(15) .
N6 C33 1.523(13) .
O1 C11 1.284(12) .
O2 C7 1.282(14) .
O3 C20 1.267(14) .
O4 C19 1.092(11) .
O5 C27 1.265(12) .
O6 C34 1.407(15) .
O7 C35 1.665(15) .
C1 C2 1.368(13) .
C2 C3 1.388(13) .
C3 C4 1.395(15) .
C3 C6 1.402(14) .
C4 C5 1.377(13) .
C7 C8 1.517(10) .
C8 C9 1.399(15) .
C8 C18 1.549(15) .
C9 C10 1.292(13) .
C9 C15 1.367(12) .
C10 C12 1.465(16) .
C10 C11 1.523(9) .
C12 C13 1.480(14) .
C13 C14 1.377(16) .
C14 C15 1.402(16) .
C14 C20 1.559(15) .
C15 C16 1.498(14) .
C16 C17 1.426(15) .
C16 C19 1.451(9) .
C17 C18 1.451(13) .
C21 C22 1.600(15) .
C22 C23 1.202(16) .
C22 C26 1.508(18) .
C23 C24 1.448(13) .
C25 C26 1.412(14) .
C27 C28 1.502(12) .
C31 C34 1.476(14) .

loop_
_platon_squeeze_void_nr
_platon_squeeze_void_average_x
_platon_squeeze_void_average_y
_platon_squeeze_void_average_z
_platon_squeeze_void_volume
_platon_squeeze_void_count_electrons
_platon_squeeze_void_content
1 -0.007 -0.007 -0.007 6175 4794 ' '
